data_7219458
loop_
_publ_author_name
'Zhai, Xiang-Sheng'
'Zhu, Wen-Gang'
'Xu, Wei'
'Huang, Ya-Jing'
'Zheng, Yue-Qing'

_publ_section_title
;
 A family of 3D UO22+--5-X-1,3-dicarboxylate (X = --H, --NO2, --NH2, --OH)
 hybrid materials: structural relevance with variation of substituent
 groups and photochemical properties
;
_journal_issue 11
_journal_name_full CrystEngComm
_journal_page_first 2376
_journal_paper_doi 10.1039/C4CE02307B
_journal_volume 17
_journal_year 2015
_chemical_formula_moiety '2(C8 H4 O7 U),17(H2 O)'
_chemical_formula_sum 'C16 H42 O31 U2'
_chemical_formula_weight 1206.3
_chemical_name_systematic
; 
 ? 
;
_space_group_IT_number 15
_symmetry_cell_setting monoclinic
_symmetry_space_group_name_Hall '-C 2yc'
_symmetry_space_group_name_H-M 'C 1 2/c 1'
_atom_sites_solution_hydrogens geom
_atom_sites_solution_primary direct
_atom_sites_solution_secondary difmap
_audit_creation_method SHELXL-97
_audit_update_record
;
2015-01-28 deposited with the CCDC.
2015-01-30 downloaded from the CCDC.
;
_cell_angle_alpha 90.00
_cell_angle_beta 106.26(3)
_cell_angle_gamma 90.00
_cell_formula_units_Z 4
_cell_length_a 19.703(4)
_cell_length_b 9.5197(19)
_cell_length_c 20.127(4)
_cell_measurement_reflns_used 16567
_cell_measurement_temperature 295(2)
_cell_measurement_theta_max 27.44
_cell_measurement_theta_min 2.99
_cell_volume 3624.2(14)
_computing_cell_refinement RAPID-AUTO
_computing_data_collection 'RAPID-AUTO (Rigaku, 1998)'
_computing_data_reduction 'CrystalStructure (Rigaku/MSC, 2004)'
_computing_molecular_graphics 'ORTEPII (Johnson, 1976)'
_computing_publication_material SHELXL-97
_computing_structure_refinement 'SHELXL-97 (Sheldrick, 1997)'
_computing_structure_solution 'SHELXS-97 (Sheldrick, 1990)'
_diffrn_ambient_temperature 295(2)
_diffrn_detector_area_resol_mean 0
_diffrn_measured_fraction_theta_full 0.978
_diffrn_measured_fraction_theta_max 0.978
_diffrn_measurement_device_type 'Rigaku R-AXIS RAPID'
_diffrn_measurement_method '\w scan'
_diffrn_radiation_monochromator graphite
_diffrn_radiation_source 'fine-focus sealed tube'
_diffrn_radiation_type MoK\a
_diffrn_radiation_wavelength 0.71073
_diffrn_reflns_av_R_equivalents 0.0583
_diffrn_reflns_av_sigmaI/netI 0.0508
_diffrn_reflns_limit_h_max 25
_diffrn_reflns_limit_h_min -24
_diffrn_reflns_limit_k_max 12
_diffrn_reflns_limit_k_min -12
_diffrn_reflns_limit_l_max 20
_diffrn_reflns_limit_l_min -26
_diffrn_reflns_number 16567
_diffrn_reflns_theta_full 27.44
_diffrn_reflns_theta_max 27.44
_diffrn_reflns_theta_min 2.99
_diffrn_standards_decay_% 0
_diffrn_standards_interval_count image
_diffrn_standards_interval_time 0
_diffrn_standards_number 0
_exptl_absorpt_coefficient_mu 8.971
_exptl_absorpt_correction_T_max 0.046
_exptl_absorpt_correction_T_min 0.043
_exptl_absorpt_correction_type empirical
_exptl_absorpt_process_details 'ABSCOR (Higashi, 1995)'
_exptl_crystal_colour blue
_exptl_crystal_density_diffrn 2.211
_exptl_crystal_density_method 'not measured'
_exptl_crystal_description block
_exptl_crystal_F_000 1640
_exptl_crystal_size_max 0.380
_exptl_crystal_size_mid 0.360
_exptl_crystal_size_min 0.350
_platon_squeeze_details
;
The solvent molecules in the structure were highly disordered. Efforts to 
locate and refine the solvent peaks were in vain. The SQUEEZE routine was
used to remove the scattering from the highly disordered solvent molecules,
the 626 electrons can be accounted for by 15.65 (i.e. ~16) water molecules 
per formula unit, and the reported formula, formula weight, density, F(000),
etc. include the solvents.
;
_refine_diff_density_max 2.533
_refine_diff_density_min -4.074
_refine_diff_density_rms 0.373
_refine_ls_extinction_method none
_refine_ls_goodness_of_fit_ref 1.153
_refine_ls_hydrogen_treatment mixed
_refine_ls_matrix_type full
_refine_ls_number_parameters 156
_refine_ls_number_reflns 4060
_refine_ls_number_restraints 15
_refine_ls_restrained_S_all 1.162
_refine_ls_R_factor_all 0.0874
_refine_ls_R_factor_gt 0.0576
_refine_ls_shift/su_max 0.000
_refine_ls_shift/su_mean 0.000
_refine_ls_structure_factor_coef Fsqd
_refine_ls_weighting_details 'calc w=1/[\s^2^(Fo^2^)+(0.0756P)^2^+160.8163P] where P=(Fo^2^+2Fc^2^)/3'
_refine_ls_weighting_scheme calc
_refine_ls_wR_factor_gt 0.1451
_refine_ls_wR_factor_ref 0.1917
_reflns_number_gt 3038
_reflns_number_total 4152
_reflns_threshold_expression >2sigma(I)
_cod_data_source_file c4ce02307b2.cif
_cod_data_source_block shx97
_cod_depositor_comments 'Adding full bibliography for 7219455--7219458.cif.'
_cod_original_sg_symbol_H-M C2/c
_cod_database_code 7219458
_platon_squeeze_void_probe_radius 1.20

loop_
_symmetry_equiv_pos_as_xyz
'x, y, z'
'-x, y, -z+1/2'
'x+1/2, y+1/2, z'
'-x+1/2, y+1/2, -z+1/2'
'-x, -y, -z'
'x, -y, z-1/2'
'-x+1/2, -y+1/2, -z'
'x+1/2, -y+1/2, z-1/2'

loop_
_atom_site_label
_atom_site_type_symbol
_atom_site_fract_x
_atom_site_fract_y
_atom_site_fract_z
_atom_site_U_iso_or_equiv
_atom_site_adp_type
_atom_site_occupancy
_atom_site_symmetry_multiplicity
_atom_site_calc_flag
_atom_site_refinement_flags
U U 0.10488(2) 0.63492(6) 0.11128(2) 0.0382(2) Uani 1 1 d .
O1 O 0.0511(6) 0.7865(14) 0.0971(5) 0.056(3) Uani 1 1 d .
O2 O 0.1584(5) 0.4834(15) 0.1258(6) 0.065(4) Uani 1 1 d .
O3 O 0.0932(4) 0.6200(10) 0.2192(4) 0.033(2) Uani 1 1 d .
C1 C 0.1179(6) 0.5382(15) 0.2761(6) 0.031(3) Uani 1 1 d .
C2 C 0.1802(6) 0.4646(15) 0.2902(6) 0.033(3) Uani 1 1 d U
H2 H 0.2063 0.4658 0.2583 0.040 Uiso 1 1 calc R
C3 C 0.2054(7) 0.3877(19) 0.3516(7) 0.050(4) Uani 1 1 d .
C4 C 0.1653(7) 0.3833(18) 0.3984(6) 0.047(4) Uani 1 1 d .
H4 H 0.1809 0.3312 0.4389 0.056 Uiso 1 1 calc RD
C5 C 0.1014(7) 0.4573(17) 0.3845(6) 0.040(3) Uani 1 1 d .
C6 C 0.0777(7) 0.5304(16) 0.3239(7) 0.036(3) Uani 1 1 d .
H6 H 0.0342 0.5758 0.3140 0.043 Uiso 1 1 calc R
C7 C 0.2699(8) 0.301(2) 0.3634(8) 0.057(5) Uani 1 1 d .
C8 C 0.0565(7) 0.4477(16) 0.4336(7) 0.039(3) Uani 1 1 d .
O4 O 0.2968(5) 0.2705(13) 0.3152(4) 0.051(3) Uani 1 1 d .
O5 O 0.3001(6) 0.2578(17) 0.4242(5) 0.077(5) Uani 1 1 d .
O6 O 0.0820(7) 0.3914(16) 0.4912(6) 0.069(3) Uani 1 1 d DU
H61 H 0.123(5) 0.354(19) 0.500(4) 0.083 Uiso 1 1 d D
O7 O -0.0045(5) 0.4945(12) 0.4149(5) 0.046(3) Uani 1 1 d .
O8 O 0.0000 0.830(2) 0.2500 0.110(11) Uani 1 2 d SD
H81 H 0.035(10) 0.78(3) 0.248(17) 0.132 Uiso 1 1 d D

loop_
_atom_site_aniso_label
_atom_site_aniso_U_11
_atom_site_aniso_U_22
_atom_site_aniso_U_33
_atom_site_aniso_U_23
_atom_site_aniso_U_13
_atom_site_aniso_U_12
U 0.0263(3) 0.0737(4) 0.0182(3) -0.0094(2) 0.01206(18) -0.0167(2)
O1 0.052(6) 0.081(9) 0.033(6) 0.015(6) 0.008(5) -0.009(6)
O2 0.031(5) 0.106(11) 0.062(7) -0.029(7) 0.019(5) 0.007(6)
O3 0.023(4) 0.052(6) 0.027(4) -0.002(4) 0.014(3) -0.004(4)
C1 0.033(6) 0.047(8) 0.011(5) 0.002(5) 0.002(4) 0.001(5)
C2 0.023(5) 0.057(7) 0.016(5) 0.014(5) 0.002(4) 0.021(5)
C3 0.029(7) 0.090(13) 0.033(7) -0.018(8) 0.010(5) 0.022(7)
C4 0.031(7) 0.092(13) 0.016(5) 0.015(7) 0.003(5) 0.036(7)
C5 0.030(6) 0.072(11) 0.016(5) 0.000(6) 0.003(4) 0.019(6)
C6 0.028(6) 0.053(9) 0.030(6) 0.003(6) 0.013(5) 0.013(6)
C7 0.031(7) 0.104(15) 0.038(8) -0.018(9) 0.011(6) 0.009(8)
C8 0.042(7) 0.057(10) 0.024(6) 0.006(6) 0.019(5) 0.024(6)
O4 0.034(5) 0.102(9) 0.019(4) 0.014(5) 0.012(4) 0.045(5)
O5 0.054(7) 0.159(14) 0.020(5) 0.027(7) 0.014(4) 0.072(8)
O6 0.063(6) 0.115(8) 0.035(5) 0.022(5) 0.023(5) 0.047(6)
O7 0.033(5) 0.077(8) 0.033(5) 0.017(5) 0.020(4) 0.029(5)
O8 0.22(4) 0.040(14) 0.11(2) 0.000 0.11(2) 0.000

loop_
_atom_type_symbol
_atom_type_description
_atom_type_scat_dispersion_real
_atom_type_scat_dispersion_imag
_atom_type_scat_source
C C 0.0033 0.0016 'International Tables Vol C Tables 4.2.6.8 and 6.1.1.4'
H H 0.0000 0.0000 'International Tables Vol C Tables 4.2.6.8 and 6.1.1.4'
O O 0.0106 0.0060 'International Tables Vol C Tables 4.2.6.8 and 6.1.1.4'
U U -9.6767 9.6646 'International Tables Vol C Tables 4.2.6.8 and 6.1.1.4'

loop_
_geom_angle_atom_site_label_1
_geom_angle_atom_site_label_2
_geom_angle_atom_site_label_3
_geom_angle
_geom_angle_site_symmetry_1
_geom_angle_site_symmetry_3
O2 U O1 179.7(5) . .
O2 U O3 90.3(5) . .
O1 U O3 89.4(4) . .
O2 U O7 89.9(5) . 2
O1 U O7 90.0(5) . 2
O3 U O7 82.6(3) . 2
O2 U O6 91.0(6) . 6_565
O1 U O6 89.3(5) . 6_565
O3 U O6 161.0(4) . 6_565
O7 U O6 78.4(4) 2 6_565
O2 U O4 89.7(5) . 4
O1 U O4 90.2(5) . 4
O3 U O4 74.2(3) . 4
O7 U O4 156.8(3) 2 4
O6 U O4 124.8(3) 6_565 4
O2 U O5 88.2(6) . 4
O1 U O5 92.0(5) . 4
O3 U O5 126.7(3) . 4
O7 U O5 150.6(3) 2 4
O6 U O5 72.3(3) 6_565 4
O4 U O5 52.5(3) 4 4
O2 U C7 88.6(6) . 4
O1 U C7 91.5(6) . 4
O3 U C7 100.4(4) . 4
O7 U C7 176.7(4) 2 4
O6 U C7 98.6(4) 6_565 4
O4 U C7 26.2(4) 4 4
O5 U C7 26.4(4) 4 4
C1 O3 U 137.8(8) . .
O3 C1 C2 123.8(11) . .
O3 C1 C6 117.9(11) . .
C2 C1 C6 118.3(11) . .
C1 C2 C3 121.7(11) . .
C1 C2 H2 119.1 . .
C3 C2 H2 119.1 . .
C4 C3 C2 118.9(12) . .
C4 C3 C7 120.0(15) . .
C2 C3 C7 120.8(13) . .
C3 C4 C5 119.9(12) . .
C3 C4 H4 120.0 . .
C5 C4 H4 120.0 . .
C6 C5 C4 119.9(12) . .
C6 C5 C8 120.0(11) . .
C4 C5 C8 120.0(12) . .
C5 C6 C1 121.2(11) . .
C5 C6 H6 119.4 . .
C1 C6 H6 119.4 . .
O4 C7 O5 119.0(14) . .
O4 C7 C3 122.0(15) . .
O5 C7 C3 119.0(13) . .
O4 C7 U 58.9(7) . 4_545
O5 C7 U 60.1(8) . 4_545
C3 C7 U 179.0(11) . 4_545
O7 C8 O6 122.9(12) . .
O7 C8 C5 118.6(11) . .
O6 C8 C5 118.5(11) . .
C7 O4 U 95.0(9) . 4_545
C7 O5 U 93.5(8) . 4_545
C8 O6 U 156.1(11) . 6_566
C8 O6 H61 119(3) . .
U O6 H61 82(3) 6_566 .
C8 O7 U 165.7(12) . 2

loop_
_geom_bond_atom_site_label_1
_geom_bond_atom_site_label_2
_geom_bond_distance
_geom_bond_site_symmetry_2
U O2 1.763(13) .
U O1 1.765(13) .
U O3 2.251(8) .
U O7 2.323(8) 2
U O6 2.344(11) 6_565
U O4 2.450(8) 4
U O5 2.477(10) 4
U C7 2.851(16) 4
O3 C1 1.359(15) .
C1 C2 1.371(16) .
C1 C6 1.409(17) .
C2 C3 1.40(2) .
C2 H2 0.9300 .
C3 C4 1.390(19) .
C3 C7 1.48(2) .
C4 C5 1.401(17) .
C4 H4 0.9300 .
C5 C6 1.368(19) .
C5 C8 1.504(17) .
C6 H6 0.9300 .
C7 O4 1.263(17) .
C7 O5 1.269(19) .
C7 U 2.851(16) 4_545
C8 O7 1.236(15) .
C8 O6 1.248(17) .
O4 U 2.450(8) 4_545
O5 U 2.477(10) 4_545
O6 U 2.344(11) 6_566
O6 H61 0.85(2) .
O7 U 2.323(8) 2
O8 H81 0.84(2) .

loop_
_platon_squeeze_void_nr
_platon_squeeze_void_average_x
_platon_squeeze_void_average_y
_platon_squeeze_void_average_z
_platon_squeeze_void_volume
_platon_squeeze_void_count_electrons
_platon_squeeze_void_content
1 -0.009 -0.010 -0.012 1919 626 ' '
